data_7003645
loop_
_publ_author_name
'Janzen, Daron E.'
'VanDerveer, Donald G.'
'Mehne, Larry F.'
'da Silva Filho, Dem\'etrio A.'
'Br\'edas, Jean-Luc'
'Grant, Gregory J.'

_publ_section_title
;
 Cyclometallated Pt(ii) and Pd(ii) complexes with a trithiacrown ligand
;
_journal_issue 14
_journal_name_full 'Dalton Transactions'
_journal_page_first 1872
_journal_page_last 1882
_journal_paper_doi 10.1039/b717910c
_journal_year 2008
_chemical_formula_moiety 'C17 H20 N Pd S3, F6 P'
_chemical_formula_sum 'C17 H20 F6 N P Pd S3'
_chemical_formula_weight 585.89
_chemical_name_systematic
;
?
;
_space_group_IT_number 61
_symmetry_cell_setting orthorhombic
_symmetry_space_group_name_Hall '-P 2ac 2ab'
_symmetry_space_group_name_H-M 'P b c a'
_atom_sites_solution_hydrogens geom
_atom_sites_solution_primary direct
_atom_sites_solution_secondary difmap
_audit_creation_method SHELXL-97
_cell_angle_alpha 90.00
_cell_angle_beta 90.00
_cell_angle_gamma 90.00
_cell_formula_units_Z 8
_cell_length_a 11.958(2)
_cell_length_b 12.112(2)
_cell_length_c 28.019(6)
_cell_measurement_reflns_used 13346
_cell_measurement_temperature 163(2)
_cell_measurement_theta_max 25.3491
_cell_measurement_theta_min 1.4534
_cell_volume 4058.1(13)
_computing_structure_refinement 'SHELXL-97 (Sheldrick, 1997)'
_computing_structure_solution 'SHELXS-97 (Sheldrick, 1990)'
_diffrn_ambient_temperature 163(2)
_diffrn_detector_area_resol_mean 14.6199
_diffrn_measured_fraction_theta_full 0.989
_diffrn_measured_fraction_theta_max 0.989
_diffrn_measurement_device_type CCD
_diffrn_measurement_method 'omega scans'
_diffrn_radiation_monochromator graphite
_diffrn_radiation_source 'sealed tube'
_diffrn_radiation_type MoK\a
_diffrn_radiation_wavelength 0.71069
_diffrn_reflns_av_R_equivalents 0.0355
_diffrn_reflns_av_sigmaI/netI 0.0210
_diffrn_reflns_limit_h_max 14
_diffrn_reflns_limit_h_min -13
_diffrn_reflns_limit_k_max 14
_diffrn_reflns_limit_k_min -12
_diffrn_reflns_limit_l_max 33
_diffrn_reflns_limit_l_min -32
_diffrn_reflns_number 20775
_diffrn_reflns_theta_full 25.35
_diffrn_reflns_theta_max 25.35
_diffrn_reflns_theta_min 1.45
_exptl_absorpt_coefficient_mu 1.361
_exptl_absorpt_correction_T_max 0.721
_exptl_absorpt_correction_T_min 0.496
_exptl_absorpt_correction_type multi-scan
_exptl_absorpt_process_details 'REQAB, subroutine of CrystalClear, Rigaku/MSC, The Woodlands, TX, 1999.'
_exptl_crystal_colour yellow
_exptl_crystal_density_diffrn 1.918
_exptl_crystal_density_method 'not measured'
_exptl_crystal_description block
_exptl_crystal_F_000 2336
_exptl_crystal_size_max 0.58
_exptl_crystal_size_mid 0.36
_exptl_crystal_size_min 0.24
_refine_diff_density_max 0.347
_refine_diff_density_min -0.448
_refine_diff_density_rms 0.090
_refine_ls_extinction_method none
_refine_ls_goodness_of_fit_ref 1.313
_refine_ls_hydrogen_treatment constr
_refine_ls_matrix_type full
_refine_ls_number_parameters 257
_refine_ls_number_reflns 3686
_refine_ls_number_restraints 0
_refine_ls_restrained_S_all 1.313
_refine_ls_R_factor_all 0.0362
_refine_ls_R_factor_gt 0.0334
_refine_ls_shift/su_max 0.001
_refine_ls_shift/su_mean 0.000
_refine_ls_structure_factor_coef Fsqd
_refine_ls_weighting_details 'calc w=1/[\s^2^(Fo^2^)+(0.0355P)^2^+5.2474P] where P=(Fo^2^+2Fc^2^)/3'
_refine_ls_weighting_scheme calc
_refine_ls_wR_factor_gt 0.0835
_refine_ls_wR_factor_ref 0.0845
_reflns_number_gt 3563
_reflns_number_total 3686
_reflns_threshold_expression >2sigma(I)
_cod_data_source_file b717910c.txt
_cod_data_source_block pdppy
_cod_original_cell_volume 4058.2(14)
_cod_database_code 7003645

loop_
_symmetry_equiv_pos_as_xyz
'x, y, z'
'-x+1/2, -y, z+1/2'
'x+1/2, -y+1/2, -z'
'-x, y+1/2, -z+1/2'
'-x, -y, -z'
'x-1/2, y, -z-1/2'
'-x-1/2, y-1/2, z'
'x, -y-1/2, z-1/2'

loop_
_atom_site_label
_atom_site_type_symbol
_atom_site_fract_x
_atom_site_fract_y
_atom_site_fract_z
_atom_site_U_iso_or_equiv
_atom_site_adp_type
_atom_site_occupancy
_atom_site_symmetry_multiplicity
_atom_site_calc_flag
_atom_site_refinement_flags
_atom_site_disorder_assembly
_atom_site_disorder_group
Pd1 Pd 0.65163(2) 0.075154(19) 0.633220(8) 0.01554(10) Uani 1 1 d . . .
S2 S 0.57258(7) 0.04901(6) 0.55593(3) 0.01917(18) Uani 1 1 d . C .
S1 S 0.78138(7) 0.18995(7) 0.59858(3) 0.0244(2) Uani 1 1 d . C .
S3 S 0.50625(7) 0.26374(7) 0.63366(3) 0.02202(19) Uani 1 1 d . C .
P1 P 0.11671(8) 0.09726(7) 0.56926(3) 0.0227(2) Uani 1 1 d . . .
F6 F 0.1834(2) 0.09762(19) 0.51927(8) 0.0386(5) Uani 1 1 d . . .
F5 F 0.20125(19) 0.0051(2) 0.58864(8) 0.0435(6) Uani 1 1 d . . .
F4 F 0.03446(18) 0.19029(18) 0.54895(9) 0.0393(5) Uani 1 1 d . . .
F3 F 0.19905(19) 0.1912(2) 0.58809(9) 0.0427(6) Uani 1 1 d . . .
F2 F 0.05178(19) 0.0974(2) 0.61904(8) 0.0404(5) Uani 1 1 d . . .
F1 F 0.0351(2) 0.00418(19) 0.55004(9) 0.0451(6) Uani 1 1 d . . .
C16 C 0.6266(3) 0.3537(3) 0.62881(12) 0.0251(7) Uani 1 1 d . . .
H16A H 0.5994 0.4293 0.6220 0.030 Uiso 1 1 calc R C .
H16B H 0.6642 0.3558 0.6603 0.030 Uiso 1 1 calc R . .
C12 C 0.7816(3) 0.1397(3) 0.53732(12) 0.0256(7) Uani 1 1 d . . .
H12A H 0.8237 0.1927 0.5173 0.031 Uiso 1 1 calc R C .
H12B H 0.8220 0.0684 0.5363 0.031 Uiso 1 1 calc R . .
C6 C 0.6589(3) 0.0322(3) 0.73435(12) 0.0201(7) Uani 1 1 d . . .
C7 C 0.6900(3) 0.0411(3) 0.78211(12) 0.0261(7) Uani 1 1 d . C .
H7A H 0.6471 0.0050 0.8060 0.031 Uiso 1 1 calc R . .
C17 C 0.7133(3) 0.3241(3) 0.59149(12) 0.0270(8) Uani 1 1 d . C .
H17A H 0.7718 0.3819 0.5917 0.032 Uiso 1 1 calc R . .
H17B H 0.6769 0.3260 0.5598 0.032 Uiso 1 1 calc R . .
C14 C 0.4467(3) 0.1335(3) 0.55507(13) 0.0238(7) Uani 1 1 d . . .
H14A H 0.4185 0.1354 0.5219 0.029 Uiso 1 1 calc R C .
H14B H 0.3893 0.0959 0.5747 0.029 Uiso 1 1 calc R . .
C5 C 0.5651(3) -0.0349(3) 0.71747(11) 0.0206(7) Uani 1 1 d . C .
C3 C 0.4120(3) -0.1604(3) 0.72639(14) 0.0317(8) Uani 1 1 d . C .
H3A H 0.3633 -0.2020 0.7463 0.038 Uiso 1 1 calc R . .
C15 C 0.4567(3) 0.2524(3) 0.57269(12) 0.0223(7) Uani 1 1 d . C .
H15A H 0.3825 0.2883 0.5703 0.027 Uiso 1 1 calc R . .
H15B H 0.5086 0.2930 0.5515 0.027 Uiso 1 1 calc R . .
C2 C 0.4000(3) -0.1638(3) 0.67754(13) 0.0314(8) Uani 1 1 d . C .
H2A H 0.3441 -0.2087 0.6633 0.038 Uiso 1 1 calc R . .
C9 C 0.8450(3) 0.1537(3) 0.76051(13) 0.0294(8) Uani 1 1 d . C .
H9A H 0.9094 0.1948 0.7694 0.035 Uiso 1 1 calc R . .
C8 C 0.7826(3) 0.1018(3) 0.79491(12) 0.0290(8) Uani 1 1 d . . .
H8A H 0.8033 0.1077 0.8275 0.035 Uiso 1 1 calc R C .
C13 C 0.6667(3) 0.1234(3) 0.51558(12) 0.0226(7) Uani 1 1 d . C .
H13A H 0.6741 0.0815 0.4854 0.027 Uiso 1 1 calc R . .
H13B H 0.6340 0.1964 0.5079 0.027 Uiso 1 1 calc R . .
C10 C 0.8143(3) 0.1465(3) 0.71273(12) 0.0255(7) Uani 1 1 d . . .
H10A H 0.8580 0.1828 0.6892 0.031 Uiso 1 1 calc R A 1
C4 C 0.4946(3) -0.0965(3) 0.74620(13) 0.0281(8) Uani 1 1 d . . .
H4A H 0.5035 -0.0944 0.7799 0.034 Uiso 1 1 calc R C .
C1 C 0.47091(16) -0.10069(14) 0.64961(6) 0.0270(8) Uani 1 1 d . . .
H1A H 0.4629 -0.1030 0.6159 0.032 Uiso 1 1 calc R B 1
C11 C 0.72111(16) 0.08736(14) 0.69907(6) 0.0193(8) Uani 0.80(3) 1 d PR C 1
N1 N 0.55114(16) -0.03590(14) 0.66884(6) 0.0206(7) Uani 0.80(3) 1 d PR C 1
N1' N 0.72111(16) 0.08736(14) 0.69907(6) 0.0193(8) Uani 0.20(3) 1 d PR C 2
C11' C 0.55114(16) -0.03590(14) 0.66884(6) 0.0206(7) Uani 0.20(3) 1 d PR C 2

loop_
_atom_site_aniso_label
_atom_site_aniso_U_11
_atom_site_aniso_U_22
_atom_site_aniso_U_33
_atom_site_aniso_U_23
_atom_site_aniso_U_13
_atom_site_aniso_U_12
Pd1 0.01715(16) 0.01617(15) 0.01329(15) 0.00107(8) -0.00030(9) 0.00029(9)
S2 0.0209(4) 0.0174(4) 0.0192(4) -0.0017(3) 0.0001(3) 0.0001(3)
S1 0.0174(4) 0.0368(5) 0.0190(4) -0.0015(3) 0.0009(3) -0.0037(3)
S3 0.0245(5) 0.0213(4) 0.0203(4) -0.0019(3) 0.0035(3) 0.0010(3)
P1 0.0214(4) 0.0259(4) 0.0208(4) 0.0027(3) -0.0012(4) -0.0035(4)
F6 0.0462(13) 0.0444(13) 0.0253(11) 0.0014(9) 0.0098(10) 0.0048(11)
F5 0.0375(13) 0.0479(14) 0.0452(14) 0.0146(11) -0.0033(11) 0.0112(11)
F4 0.0279(12) 0.0375(12) 0.0524(14) 0.0195(10) 0.0044(10) 0.0031(10)
F3 0.0283(12) 0.0484(14) 0.0515(14) -0.0181(11) 0.0057(11) -0.0144(11)
F2 0.0309(12) 0.0611(15) 0.0292(12) 0.0022(10) 0.0081(10) -0.0018(11)
F1 0.0514(15) 0.0371(13) 0.0468(14) 0.0026(10) -0.0134(12) -0.0198(11)
C16 0.033(2) 0.0189(16) 0.0229(18) -0.0059(13) -0.0017(14) -0.0025(15)
C12 0.0217(18) 0.0358(19) 0.0193(16) -0.0021(14) 0.0081(14) -0.0018(15)
C6 0.0236(17) 0.0176(15) 0.0192(17) 0.0016(12) 0.0013(13) 0.0051(13)
C7 0.034(2) 0.0261(17) 0.0186(17) 0.0027(13) 0.0006(15) 0.0045(16)
C17 0.032(2) 0.0265(17) 0.0226(17) 0.0010(13) 0.0017(15) -0.0121(15)
C14 0.0148(16) 0.0243(17) 0.0323(19) -0.0053(14) -0.0022(14) 0.0009(13)
C5 0.0259(18) 0.0169(15) 0.0190(16) 0.0022(12) 0.0009(13) 0.0039(13)
C3 0.035(2) 0.0270(18) 0.033(2) 0.0075(15) 0.0061(16) -0.0084(16)
C15 0.0183(17) 0.0253(16) 0.0233(17) -0.0029(13) -0.0018(13) 0.0059(14)
C2 0.038(2) 0.0235(17) 0.033(2) 0.0003(14) -0.0003(17) -0.0119(16)
C9 0.032(2) 0.0300(19) 0.026(2) -0.0049(15) -0.0097(15) -0.0014(15)
C8 0.037(2) 0.0327(18) 0.0172(16) -0.0032(14) -0.0075(15) 0.0082(16)
C13 0.0289(19) 0.0239(17) 0.0152(16) -0.0003(13) 0.0038(13) 0.0001(14)
C10 0.0243(18) 0.0287(18) 0.0234(18) 0.0027(14) -0.0028(14) -0.0015(15)
C4 0.034(2) 0.0297(18) 0.0210(17) 0.0057(14) 0.0018(15) 0.0000(15)
C1 0.034(2) 0.0241(17) 0.0228(17) -0.0011(13) -0.0022(15) -0.0064(15)
C11 0.0217(17) 0.0182(15) 0.0181(16) -0.0011(11) -0.0015(12) 0.0046(12)
N1 0.0242(16) 0.0171(13) 0.0205(15) -0.0016(11) -0.0023(12) 0.0016(12)
N1' 0.0217(17) 0.0182(15) 0.0181(16) -0.0011(11) -0.0015(12) 0.0046(12)
C11' 0.0242(16) 0.0171(13) 0.0205(15) -0.0016(11) -0.0023(12) 0.0016(12)

loop_
_atom_type_symbol
_atom_type_description
_atom_type_scat_dispersion_real
_atom_type_scat_dispersion_imag
_atom_type_scat_source
C C 0.0033 0.0016 'International Tables Vol C Tables 4.2.6.8 and 6.1.1.4'
H H 0.0000 0.0000 'International Tables Vol C Tables 4.2.6.8 and 6.1.1.4'
N N 0.0061 0.0033 'International Tables Vol C Tables 4.2.6.8 and 6.1.1.4'
F F 0.0171 0.0103 'International Tables Vol C Tables 4.2.6.8 and 6.1.1.4'
P P 0.1023 0.0942 'International Tables Vol C Tables 4.2.6.8 and 6.1.1.4'
S S 0.1246 0.1234 'International Tables Vol C Tables 4.2.6.8 and 6.1.1.4'
Pd Pd -0.9988 1.0072 'International Tables Vol C Tables 4.2.6.8 and 6.1.1.4'

loop_
_geom_angle_atom_site_label_1
_geom_angle_atom_site_label_2
_geom_angle_atom_site_label_3
_geom_angle
_geom_angle_site_symmetry_1
_geom_angle_site_symmetry_3
_geom_angle_publ_flag
N1' Pd1 C11 0.0 . . ?
N1' Pd1 C11' 81.14(7) . . ?
C11 Pd1 C11' 81.14(7) . . ?
N1' Pd1 N1 81.14(7) . . ?
C11 Pd1 N1 81.14(7) . . ?
C11' Pd1 N1 0.00(11) . . ?
N1' Pd1 S1 93.64(6) . . ?
C11 Pd1 S1 93.64(6) . . ?
C11' Pd1 S1 173.07(6) . . ?
N1 Pd1 S1 173.07(6) . . ?
N1' Pd1 S2 176.48(5) . . ?
C11 Pd1 S2 176.48(5) . . ?
C11' Pd1 S2 97.01(5) . . ?
N1 Pd1 S2 97.01(5) . . ?
S1 Pd1 S2 87.96(3) . . ?
N1' Pd1 S3 100.73(5) . . ?
C11 Pd1 S3 100.73(5) . . ?
C11' Pd1 S3 99.45(5) . . ?
N1 Pd1 S3 99.45(5) . . ?
S1 Pd1 S3 85.95(3) . . ?
S2 Pd1 S3 82.50(3) . . ?
C14 S2 C13 102.92(16) . . ?
C14 S2 Pd1 105.38(11) . . ?
C13 S2 Pd1 104.56(11) . . ?
C12 S1 C17 101.25(16) . . ?
C12 S1 Pd1 101.35(11) . . ?
C17 S1 Pd1 106.43(11) . . ?
C16 S3 C15 103.58(16) . . ?
C16 S3 Pd1 89.83(12) . . ?
C15 S3 Pd1 97.68(11) . . ?
F1 P1 F3 179.48(14) . . ?
F1 P1 F2 89.89(14) . . ?
F3 P1 F2 90.59(13) . . ?
F1 P1 F4 90.08(13) . . ?
F3 P1 F4 89.70(14) . . ?
F2 P1 F4 90.62(13) . . ?
F1 P1 F5 90.48(14) . . ?
F3 P1 F5 89.73(14) . . ?
F2 P1 F5 90.66(13) . . ?
F4 P1 F5 178.60(14) . . ?
F1 P1 F6 90.67(14) . . ?
F3 P1 F6 88.86(13) . . ?
F2 P1 F6 179.39(14) . . ?
F4 P1 F6 89.62(12) . . ?
F5 P1 F6 89.09(13) . . ?
C17 C16 S3 117.0(2) . . ?
C17 C16 H16A 108.1 . . ?
S3 C16 H16A 108.1 . . ?
C17 C16 H16B 108.1 . . ?
S3 C16 H16B 108.1 . . ?
H16A C16 H16B 107.3 . . ?
C13 C12 S1 114.9(2) . . ?
C13 C12 H12A 108.5 . . ?
S1 C12 H12A 108.5 . . ?
C13 C12 H12B 108.5 . . ?
S1 C12 H12B 108.5 . . ?
H12A C12 H12B 107.5 . . ?
C7 C6 N1' 119.8(3) . . ?
C7 C6 C11 119.8(3) . . ?
C7 C6 C5 123.9(3) . . ?
N1' C6 C5 116.2(3) . . ?
C11 C6 C5 116.2(3) . . ?
C8 C7 C6 120.4(3) . . ?
C8 C7 H7A 119.8 . . ?
C6 C7 H7A 119.8 . . ?
C16 C17 S1 116.1(2) . . ?
C16 C17 H17A 108.3 . . ?
S1 C17 H17A 108.3 . . ?
C16 C17 H17B 108.3 . . ?
S1 C17 H17B 108.3 . . ?
H17A C17 H17B 107.4 . . ?
C15 C14 S2 117.5(2) . . ?
C15 C14 H14A 107.9 . . ?
S2 C14 H14A 107.9 . . ?
C15 C14 H14B 107.9 . . ?
S2 C14 H14B 107.9 . . ?
H14A C14 H14B 107.2 . . ?
C11' C5 C4 119.9(3) . . ?
N1 C5 C4 119.9(3) . . ?
C11' C5 C6 114.8(3) . . ?
N1 C5 C6 114.8(3) . . ?
C4 C5 C6 125.3(3) . . ?
C4 C3 C2 119.6(3) . . ?
C4 C3 H3A 120.2 . . ?
C2 C3 H3A 120.2 . . ?
C14 C15 S3 113.7(2) . . ?
C14 C15 H15A 108.8 . . ?
S3 C15 H15A 108.8 . . ?
C14 C15 H15B 108.8 . . ?
S3 C15 H15B 108.8 . . ?
H15A C15 H15B 107.7 . . ?
C3 C2 C1 118.8(3) . . ?
C3 C2 H2A 120.6 . . ?
C1 C2 H2A 120.6 . . ?
C8 C9 C10 120.3(3) . . ?
C8 C9 H9A 119.9 . . ?
C10 C9 H9A 119.9 . . ?
C9 C8 C7 120.0(3) . . ?
C9 C8 H8A 120.0 . . ?
C7 C8 H8A 120.0 . . ?
C12 C13 S2 111.9(2) . . ?
C12 C13 H13A 109.2 . . ?
S2 C13 H13A 109.2 . . ?
C12 C13 H13B 109.2 . . ?
S2 C13 H13B 109.2 . . ?
H13A C13 H13B 107.9 . . ?
N1' C10 C9 120.9(3) . . ?
C11 C10 C9 120.9(3) . . ?
N1' C10 H10A 119.6 . . ?
C11 C10 H10A 119.6 . . ?
C9 C10 H10A 119.6 . . ?
C3 C4 C5 120.5(3) . . ?
C3 C4 H4A 119.8 . . ?
C5 C4 H4A 119.8 . . ?
C11' C1 C2 122.02(17) . . ?
N1 C1 C2 122.02(17) . . ?
C11' C1 H1A 119.0 . . ?
N1 C1 H1A 119.0 . . ?
C2 C1 H1A 119.0 . . ?
C10 C11 C6 118.6(2) . . ?
C10 C11 Pd1 128.41(18) . . ?
C6 C11 Pd1 112.82(17) . . ?
C1 N1 C5 119.16(16) . . ?
C1 N1 Pd1 126.85(5) . . ?
C5 N1 Pd1 113.82(18) . . ?
C10 N1' C6 118.6(2) . . ?
C10 N1' Pd1 128.41(18) . . ?
C6 N1' Pd1 112.82(17) . . ?
C1 C11' C5 119.16(16) . . ?
C1 C11' Pd1 126.85(5) . . ?
C5 C11' Pd1 113.82(18) . . ?

loop_
_geom_bond_atom_site_label_1
_geom_bond_atom_site_label_2
_geom_bond_distance
_geom_bond_site_symmetry_2
_geom_bond_publ_flag
Pd1 N1' 2.0289(18) . ?
Pd1 C11 2.0289(18) . ?
Pd1 C11' 2.0614(18) . ?
Pd1 N1 2.0614(18) . ?
Pd1 S1 2.2985(9) . ?
Pd1 S2 2.3842(9) . ?
Pd1 S3 2.8705(10) . ?
S2 C14 1.819(3) . ?
S2 C13 1.832(3) . ?
S1 C12 1.821(3) . ?
S1 C17 1.828(4) . ?
S3 C16 1.810(4) . ?
S3 C15 1.813(3) . ?
P1 F1 1.586(2) . ?
P1 F3 1.595(2) . ?
P1 F2 1.596(2) . ?
P1 F4 1.600(2) . ?
P1 F5 1.601(2) . ?
P1 F6 1.612(2) . ?
C16 C17 1.516(5) . ?
C16 H16A 0.9900 . ?
C16 H16B 0.9900 . ?
C12 C13 1.515(5) . ?
C12 H12A 0.9900 . ?
C12 H12B 0.9900 . ?
C6 C7 1.393(5) . ?
C6 N1' 1.406(4) . ?
C6 C11 1.406(4) . ?
C6 C5 1.463(5) . ?
C7 C8 1.377(5) . ?
C7 H7A 0.9500 . ?
C17 H17A 0.9900 . ?
C17 H17B 0.9900 . ?
C14 C15 1.527(4) . ?
C14 H14A 0.9900 . ?
C14 H14B 0.9900 . ?
C5 C11' 1.373(4) . ?
C5 N1 1.373(4) . ?
C5 C4 1.384(5) . ?
C3 C4 1.373(5) . ?
C3 C2 1.377(5) . ?
C3 H3A 0.9500 . ?
C15 H15A 0.9900 . ?
C15 H15B 0.9900 . ?
C2 C1 1.384(4) . ?
C2 H2A 0.9500 . ?
C9 C8 1.372(5) . ?
C9 C10 1.391(5) . ?
C9 H9A 0.9500 . ?
C8 H8A 0.9500 . ?
C13 H13A 0.9900 . ?
C13 H13B 0.9900 . ?
C10 N1' 1.379(4) . ?
C10 C11 1.379(4) . ?
C10 H10A 0.9500 . ?
C4 H4A 0.9500 . ?
C1 C11' 1.3515 . ?
C1 N1 1.3515 . ?
C1 H1A 0.9500 . ?

loop_
_geom_torsion_atom_site_label_1
_geom_torsion_atom_site_label_2
_geom_torsion_atom_site_label_3
_geom_torsion_atom_site_label_4
_geom_torsion
_geom_torsion_site_symmetry_1
_geom_torsion_site_symmetry_2
_geom_torsion_site_symmetry_3
_geom_torsion_site_symmetry_4
_geom_torsion_publ_flag
C11' Pd1 S2 C14 81.51(13) . . . . ?
N1 Pd1 S2 C14 81.51(13) . . . . ?
S1 Pd1 S2 C14 -103.33(12) . . . . ?
S3 Pd1 S2 C14 -17.15(12) . . . . ?
C11' Pd1 S2 C13 -170.37(12) . . . . ?
N1 Pd1 S2 C13 -170.37(12) . . . . ?
S1 Pd1 S2 C13 4.79(12) . . . . ?
S3 Pd1 S2 C13 90.97(12) . . . . ?
N1' Pd1 S1 C12 152.57(13) . . . . ?
C11 Pd1 S1 C12 152.57(13) . . . . ?
S2 Pd1 S1 C12 -24.29(12) . . . . ?
S3 Pd1 S1 C12 -106.91(12) . . . . ?
N1' Pd1 S1 C17 -101.97(13) . . . . ?
C11 Pd1 S1 C17 -101.97(13) . . . . ?
S2 Pd1 S1 C17 81.17(12) . . . . ?
S3 Pd1 S1 C17 -1.45(12) . . . . ?
N1' Pd1 S3 C16 72.18(12) . . . . ?
C11 Pd1 S3 C16 72.18(12) . . . . ?
C11' Pd1 S3 C16 154.86(12) . . . . ?
N1 Pd1 S3 C16 154.86(12) . . . . ?
S1 Pd1 S3 C16 -20.76(11) . . . . ?
S2 Pd1 S3 C16 -109.24(11) . . . . ?
N1' Pd1 S3 C15 175.86(13) . . . . ?
C11 Pd1 S3 C15 175.86(13) . . . . ?
C11' Pd1 S3 C15 -101.45(13) . . . . ?
N1 Pd1 S3 C15 -101.45(13) . . . . ?
S1 Pd1 S3 C15 82.92(12) . . . . ?
S2 Pd1 S3 C15 -5.55(12) . . . . ?
C15 S3 C16 C17 -50.5(3) . . . . ?
Pd1 S3 C16 C17 47.3(3) . . . . ?
C17 S1 C12 C13 -62.3(3) . . . . ?
Pd1 S1 C12 C13 47.2(3) . . . . ?
N1' C6 C7 C8 -1.2(5) . . . . ?
C11 C6 C7 C8 -1.2(5) . . . . ?
C5 C6 C7 C8 176.8(3) . . . . ?
S3 C16 C17 S1 -61.0(3) . . . . ?
C12 S1 C17 C16 137.0(3) . . . . ?
Pd1 S1 C17 C16 31.5(3) . . . . ?
C13 S2 C14 C15 -61.3(3) . . . . ?
Pd1 S2 C14 C15 48.0(3) . . . . ?
C7 C6 C5 C11' -177.5(3) . . . . ?
N1' C6 C5 C11' 0.6(4) . . . . ?
C11 C6 C5 C11' 0.6(4) . . . . ?
C7 C6 C5 N1 -177.5(3) . . . . ?
N1' C6 C5 N1 0.6(4) . . . . ?
C11 C6 C5 N1 0.6(4) . . . . ?
C7 C6 C5 C4 1.1(5) . . . . ?
N1' C6 C5 C4 179.2(3) . . . . ?
C11 C6 C5 C4 179.2(3) . . . . ?
S2 C14 C15 S3 -58.4(3) . . . . ?
C16 S3 C15 C14 125.0(3) . . . . ?
Pd1 S3 C15 C14 33.3(2) . . . . ?
C4 C3 C2 C1 -1.2(6) . . . . ?
C10 C9 C8 C7 0.8(6) . . . . ?
C6 C7 C8 C9 -0.2(5) . . . . ?
S1 C12 C13 S2 -46.9(3) . . . . ?
C14 S2 C13 C12 131.4(2) . . . . ?
Pd1 S2 C13 C12 21.5(3) . . . . ?
C8 C9 C10 N1' 0.0(5) . . . . ?
C8 C9 C10 C11 0.0(5) . . . . ?
C2 C3 C4 C5 0.5(6) . . . . ?
C11' C5 C4 C3 1.3(5) . . . . ?
N1 C5 C4 C3 1.3(5) . . . . ?
C6 C5 C4 C3 -177.2(3) . . . . ?
C3 C2 C1 C11' -0.1(4) . . . . ?
C3 C2 C1 N1 -0.1(4) . . . . ?
N1' C10 C11 C6 0(50) . . . . ?
C9 C10 C11 C6 -1.4(4) . . . . ?
N1' C10 C11 Pd1 0(100) . . . . ?
C9 C10 C11 Pd1 174.2(2) . . . . ?
C7 C6 C11 C10 2.0(4) . . . . ?
N1' C6 C11 C10 0(100) . . . . ?
C5 C6 C11 C10 -176.2(3) . . . . ?
C7 C6 C11 Pd1 -174.3(2) . . . . ?
N1' C6 C11 Pd1 0(26) . . . . ?
C5 C6 C11 Pd1 7.5(3) . . . . ?
N1' Pd1 C11 C10 0(20) . . . . ?
C11' Pd1 C11 C10 175.0(2) . . . . ?
N1 Pd1 C11 C10 175.0(2) . . . . ?
S3 Pd1 C11 C10 -86.9(2) . . . . ?
N1' Pd1 C11 C6 0.0(15) . . . . ?
C11' Pd1 C11 C6 -9.2(2) . . . . ?
N1 Pd1 C11 C6 -9.2(2) . . . . ?
S1 Pd1 C11 C6 175.42(17) . . . . ?
S3 Pd1 C11 C6 88.87(17) . . . . ?
C11' C1 N1 C5 0(10) . . . . ?
C2 C1 N1 C5 1.9(2) . . . . ?
C11' C1 N1 Pd1 0(100) . . . . ?
C2 C1 N1 Pd1 -172.9(2) . . . . ?
C11' C5 N1 C1 0(7) . . . . ?
C4 C5 N1 C1 -2.5(4) . . . . ?
C6 C5 N1 C1 176.14(18) . . . . ?
C11' C5 N1 Pd1 0(100) . . . . ?
C4 C5 N1 Pd1 173.0(2) . . . . ?
C6 C5 N1 Pd1 -8.4(3) . . . . ?
N1' Pd1 N1 C1 -175.194(7) . . . . ?
C11 Pd1 N1 C1 -175.194(7) . . . . ?
C11' Pd1 N1 C1 0.0(7) . . . . ?
S2 Pd1 N1 C1 1.79(5) . . . . ?
S3 Pd1 N1 C1 85.30(4) . . . . ?
N1' Pd1 N1 C5 9.7(2) . . . . ?
C11 Pd1 N1 C5 9.7(2) . . . . ?
C11' Pd1 N1 C5 0(21) . . . . ?
S2 Pd1 N1 C5 -173.29(18) . . . . ?
S3 Pd1 N1 C5 -89.77(18) . . . . ?
C11 C10 N1' C6 0(50) . . . . ?
C9 C10 N1' C6 -1.4(4) . . . . ?
C11 C10 N1' Pd1 0(100) . . . . ?
C9 C10 N1' Pd1 174.2(2) . . . . ?
C7 C6 N1' C10 2.0(4) . . . . ?
C11 C6 N1' C10 0(100) . . . . ?
C5 C6 N1' C10 -176.2(3) . . . . ?
C7 C6 N1' Pd1 -174.3(2) . . . . ?
C11 C6 N1' Pd1 0(26) . . . . ?
C5 C6 N1' Pd1 7.5(3) . . . . ?
C11 Pd1 N1' C10 0(20) . . . . ?
C11' Pd1 N1' C10 175.0(2) . . . . ?
N1 Pd1 N1' C10 175.0(2) . . . . ?
S1 Pd1 N1' C10 -0.4(2) . . . . ?
S3 Pd1 N1' C10 -86.9(2) . . . . ?
C11 Pd1 N1' C6 0.0(15) . . . . ?
C11' Pd1 N1' C6 -9.2(2) . . . . ?
N1 Pd1 N1' C6 -9.2(2) . . . . ?
S1 Pd1 N1' C6 175.42(17) . . . . ?
S3 Pd1 N1' C6 88.87(17) . . . . ?
N1 C1 C11' C5 0(10) . . . . ?
C2 C1 C11' C5 1.9(2) . . . . ?
N1 C1 C11' Pd1 0(100) . . . . ?
C2 C1 C11' Pd1 -172.9(2) . . . . ?
N1 C5 C11' C1 0(7) . . . . ?
C4 C5 C11' C1 -2.5(4) . . . . ?
C6 C5 C11' C1 176.14(18) . . . . ?
N1 C5 C11' Pd1 0(100) . . . . ?
C4 C5 C11' Pd1 173.0(2) . . . . ?
C6 C5 C11' Pd1 -8.4(3) . . . . ?
N1' Pd1 C11' C1 -175.194(7) . . . . ?
C11 Pd1 C11' C1 -175.194(7) . . . . ?
N1 Pd1 C11' C1 0.0(7) . . . . ?
S2 Pd1 C11' C1 1.79(5) . . . . ?
S3 Pd1 C11' C1 85.30(4) . . . . ?
N1' Pd1 C11' C5 9.7(2) . . . . ?
C11 Pd1 C11' C5 9.7(2) . . . . ?
N1 Pd1 C11' C5 0(21) . . . . ?
S2 Pd1 C11' C5 -173.29(18) . . . . ?
S3 Pd1 C11' C5 -89.77(18) . . . . ?
